data_4065747
loop_
_publ_author_name
'Moore, Angela'
'Ortin, Yannick'
'M\"uller-Bunz, Helge'
'McGlinchey, Michael J.'

_publ_section_title
;
 Alkynyl-Dicobalt Hexacarbonyl Complexes of Menthyl Cations: Isolobal
 Substitution of [Co(CO)3]+by Fe(CO)3as a Structural Model&#x2020;
;
_journal_issue 21
_journal_name_full Organometallics
_journal_page_first 4882
_journal_paper_doi 10.1021/om100107x
_journal_volume 29
_journal_year 2010
_chemical_absolute_configuration ad
_chemical_formula_moiety 'C41 H38 O5 P Fe Co'
_chemical_formula_sum 'C41 H38 Co Fe O5 P'
_chemical_formula_weight 756.46
_chemical_name_systematic
; 
 ? 
;
_space_group_IT_number 1
_symmetry_cell_setting triclinic
_symmetry_space_group_name_Hall 'P 1'
_symmetry_space_group_name_H-M 'P 1'
_atom_sites_solution_hydrogens geom
_atom_sites_solution_primary direct
_atom_sites_solution_secondary difmap
_audit_creation_method SHELXL-97
_cell_angle_alpha 80.733(2)
_cell_angle_beta 88.724(2)
_cell_angle_gamma 77.161(2)
_cell_formula_units_Z 2
_cell_length_a 9.4743(12)
_cell_length_b 11.2694(14)
_cell_length_c 17.422(2)
_cell_measurement_reflns_used 8290
_cell_measurement_temperature 100(2)
_cell_measurement_theta_max 26.12
_cell_measurement_theta_min 2.20
_cell_volume 1789.8(4)
_computing_cell_refinement 'Bruker SAINT'
_computing_data_collection 'Bruker SMART'
_computing_data_reduction 'Bruker SAINT'
_computing_molecular_graphics 'Bruker SHELXTL'
_computing_publication_material 'Bruker SHELXTL'
_computing_structure_refinement 'SHELXL-97 (Sheldrick, 1997)'
_computing_structure_solution 'SHELXS-97 (Sheldrick, 1990)'
_diffrn_ambient_temperature 100(2)
_diffrn_detector_area_resol_mean 8.366
_diffrn_measured_fraction_theta_full 0.997
_diffrn_measured_fraction_theta_max 0.997
_diffrn_measurement_device_type 'CCD area detector'
_diffrn_measurement_method '/f and /w scans'
_diffrn_radiation_monochromator graphite
_diffrn_radiation_source 'sealed tube'
_diffrn_radiation_type MoK\a
_diffrn_radiation_wavelength 0.71073
_diffrn_reflns_av_R_equivalents 0.0368
_diffrn_reflns_av_sigmaI/netI 0.0547
_diffrn_reflns_limit_h_max 11
_diffrn_reflns_limit_h_min -11
_diffrn_reflns_limit_k_max 14
_diffrn_reflns_limit_k_min -14
_diffrn_reflns_limit_l_max 21
_diffrn_reflns_limit_l_min -21
_diffrn_reflns_number 31564
_diffrn_reflns_theta_full 26.43
_diffrn_reflns_theta_max 26.43
_diffrn_reflns_theta_min 1.88
_exptl_absorpt_coefficient_mu 0.957
_exptl_absorpt_correction_T_max 0.7621
_exptl_absorpt_correction_T_min 0.5930
_exptl_absorpt_correction_type multi-scan
_exptl_absorpt_process_details
; 
 SADABS v.2.10 (Bruker,2003) was used for absorption correction. 
 R(int) for selected reflections was 0.043 before and 0.032 after 
 correction. The Ratio of minimum to maximum transmission is 0.778059. 
 The \l/2 correction factor is 0.0015 
;
_exptl_crystal_colour red
_exptl_crystal_density_diffrn 1.404
_exptl_crystal_density_method 'not measured'
_exptl_crystal_description block
_exptl_crystal_F_000 784
_exptl_crystal_size_max 0.60
_exptl_crystal_size_mid 0.40
_exptl_crystal_size_min 0.30
_refine_diff_density_max 1.596
_refine_diff_density_min -0.287
_refine_diff_density_rms 0.080
_refine_ls_abs_structure_details 'Flack H D (1983), Acta Cryst. A39, 876-881'
_refine_ls_abs_structure_Flack -0.007(11)
_refine_ls_extinction_method none
_refine_ls_goodness_of_fit_ref 1.032
_refine_ls_hydrogen_treatment constr
_refine_ls_matrix_type full
_refine_ls_number_parameters 889
_refine_ls_number_reflns 14563
_refine_ls_number_restraints 3
_refine_ls_restrained_S_all 1.032
_refine_ls_R_factor_all 0.0522
_refine_ls_R_factor_gt 0.0454
_refine_ls_shift/su_max 0.003
_refine_ls_shift/su_mean 0.000
_refine_ls_structure_factor_coef Fsqd
_refine_ls_weighting_details 'calc w=1/[\s^2^(Fo^2^)+(0.0641P)^2^+0.2050P] where P=(Fo^2^+2Fc^2^)/3'
_refine_ls_weighting_scheme calc
_refine_ls_wR_factor_gt 0.1076
_refine_ls_wR_factor_ref 0.1115
_reflns_number_gt 13069
_reflns_number_total 14563
_reflns_threshold_expression I>2\s(I)
_cod_data_source_file om100107x_si_001.cif
_cod_data_source_block mjm236(14S_15R)
_cod_original_formula_sum 'C41 H38 O5 P Fe Co'
_cod_database_code 4065747

loop_
_symmetry_equiv_pos_as_xyz
'x, y, z'

loop_
_atom_site_label
_atom_site_type_symbol
_atom_site_fract_x
_atom_site_fract_y
_atom_site_fract_z
_atom_site_U_iso_or_equiv
_atom_site_adp_type
_atom_site_occupancy
_atom_site_symmetry_multiplicity
_atom_site_calc_flag
_atom_site_refinement_flags
C1 C 0.8126(4) 0.6100(3) 0.0353(2) 0.0186(8) Uani 1 1 d .
C2 C 0.7536(4) 0.6349(4) -0.0489(2) 0.0221(8) Uani 1 1 d .
H2 H 0.8105 0.5676 -0.0755 0.026 Uiso 1 1 calc R
C3 C 0.7660(5) 0.7575(4) -0.0993(2) 0.0261(9) Uani 1 1 d .
H3 H 0.8574 0.7785 -0.0838 0.031 Uiso 1 1 calc R
C4 C 0.7772(6) 0.7424(5) -0.1857(3) 0.0402(12) Uani 1 1 d .
H4A H 0.6946 0.7113 -0.2005 0.060 Uiso 1 1 calc R
H4B H 0.8674 0.6838 -0.1938 0.060 Uiso 1 1 calc R
H4C H 0.7767 0.8224 -0.2177 0.060 Uiso 1 1 calc R
C5 C 0.6399(5) 0.8656(4) -0.0894(3) 0.0403(12) Uani 1 1 d .
H5A H 0.6619 0.9427 -0.1159 0.060 Uiso 1 1 calc R
H5B H 0.6256 0.8698 -0.0339 0.060 Uiso 1 1 calc R
H5C H 0.5514 0.8533 -0.1120 0.060 Uiso 1 1 calc R
C6 C 0.5961(4) 0.6199(4) -0.0469(2) 0.0266(9) Uani 1 1 d .
H6A H 0.5361 0.6859 -0.0213 0.032 Uiso 1 1 calc R
H6B H 0.5596 0.6311 -0.1009 0.032 Uiso 1 1 calc R
C7 C 0.5769(5) 0.4960(4) -0.0044(3) 0.0295(9) Uani 1 1 d .
H7A H 0.4732 0.4930 -0.0050 0.035 Uiso 1 1 calc R
H7B H 0.6316 0.4293 -0.0312 0.035 Uiso 1 1 calc R
C8 C 0.6307(4) 0.4765(3) 0.0786(2) 0.0235(8) Uani 1 1 d .
H8 H 0.5699 0.5416 0.1056 0.028 Uiso 1 1 calc R
C9 C 0.6193(5) 0.3492(4) 0.1231(3) 0.0297(10) Uani 1 1 d .
H9A H 0.5177 0.3428 0.1246 0.045 Uiso 1 1 calc R
H9B H 0.6565 0.3395 0.1763 0.045 Uiso 1 1 calc R
H9C H 0.6764 0.2844 0.0967 0.045 Uiso 1 1 calc R
C10 C 0.7855(4) 0.4900(3) 0.0795(2) 0.0201(8) Uani 1 1 d .
H10A H 0.8470 0.4210 0.0573 0.024 Uiso 1 1 calc R
H10B H 0.8168 0.4822 0.1342 0.024 Uiso 1 1 calc R
C11 C 0.8391(4) 0.7039(4) 0.0732(2) 0.0170(8) Uani 1 1 d .
C12 C 0.9206(4) 0.7903(4) 0.0586(3) 0.0192(8) Uani 1 1 d .
C13 C 0.9248(4) 0.9165(4) 0.0222(2) 0.0211(9) Uani 1 1 d .
C14 C 1.0513(5) 0.9440(4) -0.0098(3) 0.0302(10) Uani 1 1 d .
H14 H 1.1363 0.8803 -0.0085 0.036 Uiso 1 1 calc R
C15 C 1.0551(6) 1.0617(5) -0.0433(3) 0.0434(13) Uani 1 1 d .
H15 H 1.1428 1.0786 -0.0651 0.052 Uiso 1 1 calc R
C16 C 0.9338(7) 1.1563(4) -0.0459(3) 0.0445(13) Uani 1 1 d .
H16 H 0.9379 1.2381 -0.0684 0.053 Uiso 1 1 calc R
C17 C 0.8069(6) 1.1303(4) -0.0154(2) 0.0375(11) Uani 1 1 d .
H17 H 0.7221 1.1943 -0.0181 0.045 Uiso 1 1 calc R
C18 C 0.8014(5) 1.0126(4) 0.0190(2) 0.0306(10) Uani 1 1 d .
H18 H 0.7134 0.9964 0.0407 0.037 Uiso 1 1 calc R
P1 P 0.76985(10) 0.83956(9) 0.23185(6) 0.0171(2) Uani 1 1 d .
C19 C 0.5981(4) 0.9236(4) 0.1843(2) 0.0176(8) Uani 1 1 d .
C20 C 0.5334(4) 1.0425(4) 0.1966(3) 0.0233(9) Uani 1 1 d .
H20 H 0.5798 1.0817 0.2297 0.028 Uiso 1 1 calc R
C21 C 0.4028(5) 1.1043(4) 0.1612(3) 0.0279(10) Uani 1 1 d .
H21 H 0.3596 1.1852 0.1704 0.033 Uiso 1 1 calc R
C22 C 0.3350(4) 1.0480(4) 0.1125(3) 0.0269(10) Uani 1 1 d .
H22 H 0.2452 1.0903 0.0880 0.032 Uiso 1 1 calc R
C23 C 0.3973(5) 0.9313(5) 0.0996(3) 0.0323(11) Uani 1 1 d .
H23 H 0.3509 0.8931 0.0658 0.039 Uiso 1 1 calc R
C24 C 0.5283(4) 0.8682(4) 0.1356(3) 0.0251(9) Uani 1 1 d .
H24 H 0.5701 0.7868 0.1268 0.030 Uiso 1 1 calc R
C25 C 0.8357(4) 0.9645(4) 0.2652(3) 0.0221(9) Uani 1 1 d .
C26 C 0.9163(5) 1.0307(4) 0.2143(3) 0.0253(9) Uani 1 1 d .
H26 H 0.9443 1.0057 0.1657 0.030 Uiso 1 1 calc R
C27 C 0.9556(5) 1.1324(4) 0.2342(3) 0.0350(11) Uani 1 1 d .
H27 H 1.0095 1.1784 0.1992 0.042 Uiso 1 1 calc R
C28 C 0.9154(5) 1.1669(4) 0.3060(3) 0.0397(13) Uani 1 1 d .
H28 H 0.9426 1.2366 0.3203 0.048 Uiso 1 1 calc R
C29 C 0.8378(5) 1.1019(5) 0.3559(3) 0.0354(12) Uani 1 1 d .
H29 H 0.8123 1.1258 0.4051 0.043 Uiso 1 1 calc R
C30 C 0.7956(5) 1.0015(4) 0.3358(3) 0.0295(10) Uani 1 1 d .
H30 H 0.7391 0.9577 0.3705 0.035 Uiso 1 1 calc R
C31 C 0.7128(5) 0.7563(4) 0.3219(3) 0.0233(9) Uani 1 1 d .
C32 C 0.8195(5) 0.7008(4) 0.3799(3) 0.0256(10) Uani 1 1 d .
H32 H 0.9155 0.7126 0.3734 0.031 Uiso 1 1 calc R
C33 C 0.7832(5) 0.6290(5) 0.4463(3) 0.0353(11) Uani 1 1 d .
H33 H 0.8541 0.5927 0.4859 0.042 Uiso 1 1 calc R
C34 C 0.6442(5) 0.6099(5) 0.4550(3) 0.0397(12) Uani 1 1 d .
H34 H 0.6211 0.5583 0.5000 0.048 Uiso 1 1 calc R
C35 C 0.5391(6) 0.6647(5) 0.3994(4) 0.0478(14) Uani 1 1 d .
H35 H 0.4434 0.6521 0.4063 0.057 Uiso 1 1 calc R
C36 C 0.5735(5) 0.7388(4) 0.3331(3) 0.0352(12) Uani 1 1 d .
H36 H 0.5005 0.7778 0.2950 0.042 Uiso 1 1 calc R
Co1 Co 0.93046(4) 0.71081(4) 0.17016(3) 0.01545(12) Uani 1 1 d .
C37 C 1.0825(4) 0.7507(4) 0.2111(3) 0.0204(9) Uani 1 1 d .
O37 O 1.1808(3) 0.7722(3) 0.2374(2) 0.0313(7) Uani 1 1 d .
C38 C 0.9212(4) 0.5697(4) 0.2338(3) 0.0216(9) Uani 1 1 d .
O38 O 0.9183(3) 0.4805(3) 0.27408(19) 0.0298(7) Uani 1 1 d .
Fe1 Fe 1.04553(5) 0.62371(4) 0.05289(3) 0.01841(13) Uani 1 1 d .
C39 C 1.2116(5) 0.6556(4) 0.0775(3) 0.0234(9) Uani 1 1 d .
O39 O 1.3208(3) 0.6734(3) 0.0934(2) 0.0325(7) Uani 1 1 d .
C40 C 1.1009(4) 0.4592(4) 0.0838(3) 0.0276(10) Uani 1 1 d .
O40 O 1.1383(3) 0.3550(3) 0.1039(2) 0.0425(9) Uani 1 1 d .
C41 C 1.0913(5) 0.6325(4) -0.0476(3) 0.0273(10) Uani 1 1 d .
O41 O 1.1258(4) 0.6399(3) -0.1110(2) 0.0446(9) Uani 1 1 d .
C42 C 0.3304(4) 0.4070(4) 0.6793(2) 0.0227(9) Uani 1 1 d .
C43 C 0.3994(5) 0.3703(4) 0.7615(2) 0.0309(10) Uani 1 1 d .
H43 H 0.5057 0.3460 0.7523 0.037 Uiso 1 1 calc R
C44 C 0.3632(5) 0.2560(4) 0.8128(3) 0.0379(12) Uani 1 1 d .
H44 H 0.2614 0.2539 0.8002 0.046 Uiso 1 1 calc R
C45 C 0.3727(9) 0.2561(8) 0.9002(3) 0.082(3) Uani 1 1 d .
H45A H 0.4687 0.2664 0.9136 0.122 Uiso 1 1 calc R
H45B H 0.3570 0.1777 0.9285 0.122 Uiso 1 1 calc R
H45C H 0.2985 0.3242 0.9146 0.122 Uiso 1 1 calc R
C46 C 0.4629(6) 0.1403(5) 0.7895(4) 0.0661(19) Uani 1 1 d .
H46A H 0.5603 0.1304 0.8110 0.099 Uiso 1 1 calc R
H46B H 0.4673 0.1490 0.7327 0.099 Uiso 1 1 calc R
H46C H 0.4246 0.0677 0.8100 0.099 Uiso 1 1 calc R
C47 C 0.3805(5) 0.4864(4) 0.7994(3) 0.0363(10) Uani 1 1 d .
H47A H 0.2761 0.5221 0.8046 0.044 Uiso 1 1 calc R
H47B H 0.4248 0.4642 0.8521 0.044 Uiso 1 1 calc R
C48 C 0.4515(5) 0.5817(4) 0.7507(3) 0.0371(11) Uani 1 1 d .
H48A H 0.4370 0.6560 0.7761 0.045 Uiso 1 1 calc R
H48B H 0.5569 0.5475 0.7486 0.045 Uiso 1 1 calc R
C49 C 0.3898(4) 0.6186(4) 0.6682(3) 0.0289(9) Uani 1 1 d .
H49 H 0.2860 0.6617 0.6713 0.035 Uiso 1 1 calc R
C50 C 0.4687(6) 0.7083(5) 0.6215(3) 0.0408(13) Uani 1 1 d .
H50A H 0.5699 0.6669 0.6154 0.061 Uiso 1 1 calc R
H50B H 0.4649 0.7786 0.6486 0.061 Uiso 1 1 calc R
H50C H 0.4225 0.7374 0.5701 0.061 Uiso 1 1 calc R
C51 C 0.3949(4) 0.5041(4) 0.6309(2) 0.0269(9) Uani 1 1 d .
H51A H 0.3427 0.5295 0.5803 0.032 Uiso 1 1 calc R
H51B H 0.4971 0.4674 0.6205 0.032 Uiso 1 1 calc R
C52 C 0.2641(4) 0.3290(4) 0.6445(3) 0.0203(9) Uani 1 1 d .
C53 C 0.1616(4) 0.2635(4) 0.6599(2) 0.0209(9) Uani 1 1 d .
C54 C 0.1308(5) 0.1448(4) 0.6974(2) 0.0223(9) Uani 1 1 d .
C55 C 0.0074(5) 0.1386(4) 0.7373(3) 0.0289(10) Uani 1 1 d .
H55 H -0.0612 0.2128 0.7412 0.035 Uiso 1 1 calc R
C56 C -0.0220(5) 0.0261(4) 0.7728(3) 0.0370(11) Uani 1 1 d .
H56 H -0.1091 0.0243 0.8006 0.044 Uiso 1 1 calc R
C57 C 0.0757(6) -0.0800(4) 0.7670(3) 0.0387(11) Uani 1 1 d .
H57 H 0.0565 -0.1568 0.7906 0.046 Uiso 1 1 calc R
C58 C 0.2013(6) -0.0771(4) 0.7276(3) 0.0467(13) Uani 1 1 d .
H58 H 0.2686 -0.1522 0.7239 0.056 Uiso 1 1 calc R
C59 C 0.2321(6) 0.0339(4) 0.6929(3) 0.0412(12) Uani 1 1 d .
H59 H 0.3207 0.0351 0.6664 0.049 Uiso 1 1 calc R
P2 P 0.31743(11) 0.21819(9) 0.48549(6) 0.0185(2) Uani 1 1 d .
C60 C 0.4879(4) 0.1323(4) 0.5330(3) 0.0228(9) Uani 1 1 d .
C61 C 0.5465(5) 0.0095(4) 0.5244(3) 0.0278(10) Uani 1 1 d .
H61 H 0.4959 -0.0326 0.4953 0.033 Uiso 1 1 calc R
C62 C 0.6797(5) -0.0497(4) 0.5593(3) 0.0335(11) Uani 1 1 d .
H62 H 0.7187 -0.1332 0.5541 0.040 Uiso 1 1 calc R
C63 C 0.7561(5) 0.0085(4) 0.6009(3) 0.0331(11) Uani 1 1 d .
H63 H 0.8456 -0.0347 0.6253 0.040 Uiso 1 1 calc R
C64 C 0.7009(5) 0.1327(5) 0.6071(3) 0.0324(11) Uani 1 1 d .
H64 H 0.7540 0.1755 0.6343 0.039 Uiso 1 1 calc R
C65 C 0.5677(5) 0.1922(4) 0.5732(3) 0.0296(10) Uani 1 1 d .
H65 H 0.5301 0.2763 0.5776 0.036 Uiso 1 1 calc R
C66 C 0.2508(4) 0.0984(4) 0.4488(3) 0.0223(9) Uani 1 1 d .
C67 C 0.1653(5) 0.0337(4) 0.4962(3) 0.0277(10) Uani 1 1 d .
H67 H 0.1332 0.0581 0.5445 0.033 Uiso 1 1 calc R
C68 C 0.1258(5) -0.0682(4) 0.4729(3) 0.0287(10) Uani 1 1 d .
H68 H 0.0684 -0.1136 0.5059 0.034 Uiso 1 1 calc R
C69 C 0.1697(5) -0.1024(4) 0.4029(3) 0.0303(10) Uani 1 1 d .
H69 H 0.1444 -0.1725 0.3879 0.036 Uiso 1 1 calc R
C70 C 0.2507(5) -0.0358(4) 0.3537(3) 0.0293(10) Uani 1 1 d .
H70 H 0.2767 -0.0576 0.3040 0.035 Uiso 1 1 calc R
C71 C 0.2940(5) 0.0630(4) 0.3768(3) 0.0240(9) Uani 1 1 d .
H71 H 0.3530 0.1067 0.3438 0.029 Uiso 1 1 calc R
C72 C 0.3747(5) 0.3087(4) 0.3978(3) 0.0245(9) Uani 1 1 d .
C73 C 0.2704(5) 0.3662(4) 0.3415(3) 0.0276(10) Uani 1 1 d .
H73 H 0.1757 0.3509 0.3464 0.033 Uiso 1 1 calc R
C74 C 0.3033(5) 0.4456(4) 0.2782(3) 0.0320(11) Uani 1 1 d .
H74 H 0.2317 0.4832 0.2391 0.038 Uiso 1 1 calc R
C75 C 0.4384(6) 0.4707(5) 0.2715(3) 0.0420(13) Uani 1 1 d .
H75 H 0.4593 0.5285 0.2292 0.050 Uiso 1 1 calc R
C76 C 0.5429(5) 0.4123(5) 0.3259(3) 0.0421(13) Uani 1 1 d .
H76 H 0.6377 0.4272 0.3201 0.050 Uiso 1 1 calc R
C77 C 0.5122(5) 0.3314(5) 0.3896(3) 0.0334(11) Uani 1 1 d .
H77 H 0.5854 0.2917 0.4275 0.040 Uiso 1 1 calc R
Co2 Co 0.15842(5) 0.34395(4) 0.54979(3) 0.01670(12) Uani 1 1 d .
C78 C 0.1700(4) 0.4863(4) 0.4910(2) 0.0210(9) Uani 1 1 d .
O78 O 0.1704(3) 0.5803(3) 0.45378(19) 0.0296(7) Uani 1 1 d .
C79 C -0.0009(4) 0.3141(4) 0.5089(2) 0.0212(9) Uani 1 1 d .
O79 O -0.1013(3) 0.2965(3) 0.4825(2) 0.0339(8) Uani 1 1 d .
Fe2 Fe 0.07627(6) 0.43868(5) 0.66933(3) 0.02120(14) Uani 1 1 d .
C80 C 0.0432(5) 0.4322(4) 0.7713(3) 0.0277(10) Uani 1 1 d .
O80 O 0.0110(4) 0.4274(3) 0.8349(2) 0.0419(9) Uani 1 1 d .
C81 C -0.1007(5) 0.4296(4) 0.6467(3) 0.0270(10) Uani 1 1 d .
O81 O -0.2159(3) 0.4216(3) 0.6348(2) 0.0362(8) Uani 1 1 d .
C82 C 0.0442(5) 0.6034(4) 0.6371(3) 0.0257(9) Uani 1 1 d .
O82 O 0.0127(4) 0.7071(3) 0.6177(2) 0.0410(8) Uani 1 1 d .

loop_
_atom_site_aniso_label
_atom_site_aniso_U_11
_atom_site_aniso_U_22
_atom_site_aniso_U_33
_atom_site_aniso_U_23
_atom_site_aniso_U_13
_atom_site_aniso_U_12
C1 0.0178(18) 0.0163(19) 0.0198(19) -0.0016(15) -0.0017(15) -0.0005(15)
C2 0.029(2) 0.019(2) 0.0176(19) 0.0009(16) -0.0042(16) -0.0049(16)
C3 0.034(2) 0.019(2) 0.024(2) 0.0032(17) -0.0080(17) -0.0066(17)
C4 0.059(3) 0.043(3) 0.019(2) 0.009(2) -0.013(2) -0.019(2)
C5 0.040(3) 0.021(2) 0.052(3) 0.011(2) -0.014(2) -0.001(2)
C6 0.027(2) 0.026(2) 0.024(2) -0.0018(16) -0.0080(16) -0.0008(17)
C7 0.028(2) 0.030(2) 0.032(2) -0.0038(18) -0.0074(18) -0.0092(18)
C8 0.030(2) 0.0168(19) 0.023(2) -0.0020(15) 0.0013(16) -0.0054(16)
C9 0.036(2) 0.023(2) 0.033(3) 0.0011(18) 0.0009(19) -0.0148(19)
C10 0.027(2) 0.0114(17) 0.0195(19) -0.0023(14) -0.0045(15) 0.0009(15)
C11 0.0145(17) 0.017(2) 0.016(2) 0.0014(15) -0.0023(14) 0.0009(14)
C12 0.0209(19) 0.015(2) 0.020(2) -0.0014(17) -0.0046(16) -0.0004(16)
C13 0.028(2) 0.019(2) 0.014(2) 0.0036(15) -0.0064(16) -0.0043(16)
C14 0.032(2) 0.027(2) 0.031(2) 0.0085(19) -0.0156(19) -0.0112(19)
C15 0.048(3) 0.041(3) 0.041(3) 0.020(2) -0.015(2) -0.027(2)
C16 0.085(4) 0.016(2) 0.033(3) 0.0092(19) -0.021(3) -0.019(2)
C17 0.069(3) 0.015(2) 0.022(2) 0.0005(17) -0.006(2) 0.001(2)
C18 0.049(3) 0.015(2) 0.023(2) 0.0008(16) 0.0052(19) 0.0010(18)
P1 0.0194(5) 0.0130(5) 0.0168(6) -0.0002(4) -0.0034(4) -0.0005(4)
C19 0.0170(18) 0.014(2) 0.018(2) 0.0031(16) -0.0037(15) 0.0006(15)
C20 0.029(2) 0.014(2) 0.026(2) -0.0029(17) -0.0037(17) -0.0037(17)
C21 0.027(2) 0.015(2) 0.034(3) 0.0043(19) -0.0020(19) 0.0051(18)
C22 0.018(2) 0.024(2) 0.033(3) 0.0063(19) -0.0078(18) -0.0001(18)
C23 0.023(2) 0.033(3) 0.039(3) 0.000(2) -0.0118(19) -0.0068(19)
C24 0.022(2) 0.019(2) 0.034(3) -0.0032(18) -0.0036(17) -0.0035(17)
C25 0.026(2) 0.014(2) 0.023(2) -0.0043(17) -0.0103(17) 0.0026(16)
C26 0.028(2) 0.016(2) 0.030(2) -0.0046(18) -0.0069(18) -0.0004(17)
C27 0.038(3) 0.020(2) 0.046(3) 0.000(2) -0.015(2) -0.0059(19)
C28 0.038(3) 0.018(2) 0.061(4) -0.011(2) -0.028(2) 0.005(2)
C29 0.039(3) 0.027(3) 0.039(3) -0.015(2) -0.011(2) 0.002(2)
C30 0.026(2) 0.022(2) 0.037(3) -0.005(2) -0.0092(19) 0.0029(18)
C31 0.033(2) 0.011(2) 0.020(2) 0.0033(17) -0.0015(17) 0.0038(17)
C32 0.029(2) 0.028(2) 0.015(2) -0.0026(19) 0.0002(17) 0.0013(18)
C33 0.040(3) 0.033(3) 0.023(3) 0.005(2) 0.000(2) 0.006(2)
C34 0.041(3) 0.040(3) 0.026(3) 0.011(2) 0.009(2) 0.004(2)
C35 0.034(3) 0.051(3) 0.047(3) 0.015(3) 0.011(2) -0.002(2)
C36 0.028(2) 0.031(3) 0.037(3) 0.010(2) 0.002(2) 0.0027(19)
Co1 0.0183(3) 0.0097(3) 0.0167(3) 0.0004(2) -0.0029(2) -0.0013(2)
C37 0.024(2) 0.014(2) 0.021(2) -0.0017(17) -0.0016(17) 0.0001(16)
O37 0.0244(16) 0.0306(18) 0.040(2) -0.0125(15) -0.0045(14) -0.0028(13)
C38 0.022(2) 0.020(2) 0.022(2) -0.009(2) -0.0030(17) -0.0006(17)
O38 0.0451(19) 0.0153(16) 0.0259(18) 0.0062(14) -0.0048(14) -0.0065(13)
Fe1 0.0208(3) 0.0129(3) 0.0190(3) -0.0010(2) -0.0020(2) 0.0006(2)
C39 0.023(2) 0.0134(19) 0.030(2) -0.0019(17) 0.0060(17) 0.0018(16)
O39 0.0204(15) 0.0295(17) 0.047(2) -0.0051(15) 0.0011(13) -0.0042(13)
C40 0.022(2) 0.025(2) 0.033(2) 0.0001(19) -0.0031(17) -0.0012(17)
O40 0.0401(19) 0.0134(16) 0.066(3) 0.0021(16) -0.0120(17) 0.0057(14)
C41 0.031(2) 0.021(2) 0.026(3) -0.0005(18) -0.0004(18) 0.0016(17)
O41 0.061(2) 0.042(2) 0.024(2) -0.0041(16) 0.0079(16) 0.0024(17)
C42 0.025(2) 0.020(2) 0.022(2) -0.0033(16) -0.0016(16) -0.0019(16)
C43 0.028(2) 0.038(3) 0.027(2) -0.0015(19) -0.0025(18) -0.0098(19)
C44 0.045(3) 0.034(3) 0.029(3) 0.016(2) -0.010(2) -0.010(2)
C45 0.113(6) 0.117(6) 0.038(3) 0.014(4) -0.023(4) -0.092(5)
C46 0.051(3) 0.039(3) 0.092(5) 0.031(3) -0.018(3) -0.002(3)
C47 0.044(3) 0.041(3) 0.028(2) -0.008(2) -0.0040(19) -0.015(2)
C48 0.040(3) 0.038(3) 0.037(3) -0.011(2) -0.007(2) -0.014(2)
C49 0.024(2) 0.031(2) 0.034(2) -0.0109(19) -0.0006(17) -0.0073(17)
C50 0.053(3) 0.028(3) 0.046(3) -0.013(2) 0.008(2) -0.014(2)
C51 0.029(2) 0.026(2) 0.028(2) -0.0052(17) -0.0003(17) -0.0102(17)
C52 0.025(2) 0.0122(19) 0.020(2) -0.0018(15) -0.0046(16) 0.0043(15)
C53 0.032(2) 0.0114(19) 0.013(2) 0.0028(16) -0.0030(16) 0.0043(16)
C54 0.036(2) 0.0131(19) 0.016(2) -0.0028(16) -0.0055(17) -0.0010(17)
C55 0.035(2) 0.023(2) 0.025(2) 0.0022(18) 0.0004(18) -0.0032(18)
C56 0.044(3) 0.034(3) 0.035(3) 0.004(2) -0.005(2) -0.019(2)
C57 0.068(3) 0.021(2) 0.028(2) 0.0032(19) -0.002(2) -0.018(2)
C58 0.062(3) 0.016(2) 0.056(3) 0.000(2) 0.006(3) -0.002(2)
C59 0.047(3) 0.023(2) 0.047(3) 0.000(2) 0.015(2) 0.003(2)
P2 0.0205(5) 0.0137(5) 0.0201(6) -0.0025(4) -0.0016(4) -0.0011(4)
C60 0.021(2) 0.021(2) 0.023(2) 0.0004(18) 0.0011(17) -0.0025(17)
C61 0.032(2) 0.018(2) 0.030(3) 0.0015(19) -0.0007(19) -0.0013(18)
C62 0.033(2) 0.016(2) 0.044(3) 0.002(2) -0.004(2) 0.0046(19)
C63 0.027(2) 0.028(3) 0.036(3) 0.004(2) -0.009(2) 0.0072(19)
C64 0.031(2) 0.029(3) 0.036(3) -0.008(2) -0.003(2) -0.003(2)
C65 0.025(2) 0.024(2) 0.036(3) -0.006(2) -0.0020(18) 0.0031(18)
C66 0.023(2) 0.0105(19) 0.031(3) -0.0022(17) -0.0050(17) 0.0007(15)
C67 0.035(2) 0.020(2) 0.028(2) -0.0021(18) -0.0025(19) -0.0047(18)
C68 0.033(2) 0.016(2) 0.035(3) 0.0025(18) -0.0048(19) -0.0069(18)
C69 0.038(3) 0.014(2) 0.037(3) -0.0065(19) -0.010(2) -0.0006(18)
C70 0.038(2) 0.018(2) 0.029(3) -0.0088(18) -0.0079(19) 0.0048(18)
C71 0.030(2) 0.018(2) 0.022(2) -0.0048(17) -0.0036(17) 0.0003(17)
C72 0.026(2) 0.020(2) 0.025(3) -0.0046(18) 0.0042(17) 0.0003(17)
C73 0.032(2) 0.022(2) 0.028(3) -0.003(2) 0.0004(19) -0.0031(18)
C74 0.041(3) 0.027(2) 0.021(2) 0.0011(19) 0.0053(19) 0.002(2)
C75 0.049(3) 0.032(3) 0.038(3) 0.006(2) 0.013(2) -0.002(2)
C76 0.030(2) 0.051(3) 0.041(3) 0.006(2) 0.007(2) -0.011(2)
C77 0.024(2) 0.036(3) 0.034(3) 0.001(2) 0.0034(19) -0.0003(19)
Co2 0.0204(3) 0.0116(3) 0.0158(3) -0.0002(2) -0.0036(2) 0.0003(2)
C78 0.026(2) 0.019(2) 0.015(2) -0.0014(18) -0.0063(16) 0.0006(17)
O78 0.0426(18) 0.0158(16) 0.0263(18) 0.0060(14) -0.0042(14) -0.0040(13)
C79 0.025(2) 0.017(2) 0.019(2) -0.0015(17) -0.0002(17) 0.0014(16)
O79 0.0261(16) 0.0374(19) 0.041(2) -0.0100(16) -0.0061(14) -0.0099(14)
Fe2 0.0292(3) 0.0130(3) 0.0181(3) -0.0011(2) -0.0015(2) 0.0013(2)
C80 0.032(2) 0.017(2) 0.034(3) -0.0041(18) 0.0002(19) -0.0061(18)
O80 0.062(2) 0.040(2) 0.026(2) -0.0076(15) 0.0119(16) -0.0151(17)
C81 0.037(3) 0.015(2) 0.021(2) 0.0034(17) 0.0033(18) 0.0054(17)
O81 0.0238(16) 0.0349(19) 0.046(2) -0.0015(15) -0.0024(14) -0.0017(13)
C82 0.031(2) 0.020(2) 0.024(2) -0.0032(17) 0.0030(17) -0.0015(18)
O82 0.048(2) 0.0181(17) 0.051(2) 0.0038(15) -0.0068(17) 0.0003(14)

loop_
_atom_type_symbol
_atom_type_description
_atom_type_scat_dispersion_real
_atom_type_scat_dispersion_imag
_atom_type_scat_source
C C 0.0033 0.0016 'International Tables Vol C Tables 4.2.6.8 and 6.1.1.4'
H H 0.0000 0.0000 'International Tables Vol C Tables 4.2.6.8 and 6.1.1.4'
O O 0.0106 0.0060 'International Tables Vol C Tables 4.2.6.8 and 6.1.1.4'
P P 0.1023 0.0942 'International Tables Vol C Tables 4.2.6.8 and 6.1.1.4'
Fe Fe 0.3463 0.8444 'International Tables Vol C Tables 4.2.6.8 and 6.1.1.4'
Co Co 0.3494 0.9721 'International Tables Vol C Tables 4.2.6.8 and 6.1.1.4'

loop_
_geom_angle_atom_site_label_1
_geom_angle_atom_site_label_2
_geom_angle_atom_site_label_3
_geom_angle
C11 C1 C10 122.2(3)
C11 C1 C2 122.6(3)
C10 C1 C2 111.6(3)
C11 C1 Fe1 61.0(2)
C10 C1 Fe1 110.7(2)
C2 C1 Fe1 117.5(3)
C6 C2 C3 110.8(3)
C6 C2 C1 108.5(3)
C3 C2 C1 117.2(3)
C6 C2 H2 106.6
C3 C2 H2 106.6
C1 C2 H2 106.6
C5 C3 C2 113.6(4)
C5 C3 C4 109.3(4)
C2 C3 C4 110.0(3)
C5 C3 H3 107.9
C2 C3 H3 107.9
C4 C3 H3 107.9
C3 C4 H4A 109.5
C3 C4 H4B 109.5
H4A C4 H4B 109.5
C3 C4 H4C 109.5
H4A C4 H4C 109.5
H4B C4 H4C 109.5
C3 C5 H5A 109.5
C3 C5 H5B 109.5
H5A C5 H5B 109.5
C3 C5 H5C 109.5
H5A C5 H5C 109.5
H5B C5 H5C 109.5
C7 C6 C2 114.0(3)
C7 C6 H6A 108.7
C2 C6 H6A 108.7
C7 C6 H6B 108.7
C2 C6 H6B 108.7
H6A C6 H6B 107.6
C8 C7 C6 110.0(3)
C8 C7 H7A 109.7
C6 C7 H7A 109.7
C8 C7 H7B 109.7
C6 C7 H7B 109.7
H7A C7 H7B 108.2
C10 C8 C7 109.6(3)
C10 C8 C9 110.0(3)
C7 C8 C9 111.9(3)
C10 C8 H8 108.4
C7 C8 H8 108.4
C9 C8 H8 108.4
C8 C9 H9A 109.5
C8 C9 H9B 109.5
H9A C9 H9B 109.5
C8 C9 H9C 109.5
H9A C9 H9C 109.5
H9B C9 H9C 109.5
C8 C10 C1 115.3(3)
C8 C10 H10A 108.4
C1 C10 H10A 108.4
C8 C10 H10B 108.4
C1 C10 H10B 108.4
H10A C10 H10B 107.5
C12 C11 C1 135.5(4)
C12 C11 Co1 72.3(3)
C1 C11 Co1 135.6(3)
C12 C11 Fe1 69.6(2)
C1 C11 Fe1 81.5(2)
Co1 C11 Fe1 79.63(14)
C11 C12 C13 146.0(4)
C11 C12 Co1 67.3(2)
C13 C12 Co1 131.4(3)
C11 C12 Fe1 70.7(2)
C13 C12 Fe1 134.2(3)
Co1 C12 Fe1 78.45(15)
C14 C13 C18 118.0(4)
C14 C13 C12 120.9(4)
C18 C13 C12 121.1(4)
C15 C14 C13 120.8(4)
C15 C14 H14 119.6
C13 C14 H14 119.6
C14 C15 C16 121.1(5)
C14 C15 H15 119.5
C16 C15 H15 119.5
C17 C16 C15 118.9(4)
C17 C16 H16 120.6
C15 C16 H16 120.6
C16 C17 C18 120.8(4)
C16 C17 H17 119.6
C18 C17 H17 119.6
C17 C18 C13 120.4(4)
C17 C18 H18 119.8
C13 C18 H18 119.8
C31 P1 C19 103.19(19)
C31 P1 C25 103.1(2)
C19 P1 C25 101.52(19)
C31 P1 Co1 110.38(14)
C19 P1 Co1 120.36(14)
C25 P1 Co1 116.18(15)
C24 C19 C20 118.4(4)
C24 C19 P1 120.0(3)
C20 C19 P1 121.5(3)
C21 C20 C19 121.0(4)
C21 C20 H20 119.5
C19 C20 H20 119.5
C20 C21 C22 119.8(4)
C20 C21 H21 120.1
C22 C21 H21 120.1
C23 C22 C21 119.9(4)
C23 C22 H22 120.0
C21 C22 H22 120.0
C22 C23 C24 120.5(4)
C22 C23 H23 119.8
C24 C23 H23 119.8
C19 C24 C23 120.3(4)
C19 C24 H24 119.8
C23 C24 H24 119.8
C30 C25 C26 119.4(4)
C30 C25 P1 121.7(3)
C26 C25 P1 118.5(3)
C27 C26 C25 120.3(5)
C27 C26 H26 119.8
C25 C26 H26 119.8
C26 C27 C28 119.1(5)
C26 C27 H27 120.4
C28 C27 H27 120.4
C29 C28 C27 120.7(5)
C29 C28 H28 119.7
C27 C28 H28 119.7
C28 C29 C30 120.5(5)
C28 C29 H29 119.7
C30 C29 H29 119.7
C29 C30 C25 119.9(5)
C29 C30 H30 120.0
C25 C30 H30 120.0
C36 C31 C32 119.1(4)
C36 C31 P1 123.0(3)
C32 C31 P1 117.8(3)
C33 C32 C31 119.6(4)
C33 C32 H32 120.2
C31 C32 H32 120.2
C34 C33 C32 120.2(5)
C34 C33 H33 119.9
C32 C33 H33 119.9
C35 C34 C33 120.8(5)
C35 C34 H34 119.6
C33 C34 H34 119.6
C34 C35 C36 119.6(5)
C34 C35 H35 120.2
C36 C35 H35 120.2
C31 C36 C35 120.7(5)
C31 C36 H36 119.6
C35 C36 H36 119.6
C37 Co1 C38 101.31(19)
C37 Co1 C11 143.64(18)
C38 Co1 C11 106.05(18)
C37 Co1 C12 105.23(18)
C38 Co1 C12 143.41(18)
C11 Co1 C12 40.46(16)
C37 Co1 P1 92.93(14)
C38 Co1 P1 97.50(14)
C11 Co1 P1 106.54(12)
C12 Co1 P1 105.73(12)
C37 Co1 Fe1 100.70(14)
C38 Co1 Fe1 99.94(14)
C11 Co1 Fe1 51.55(12)
C12 Co1 Fe1 50.80(12)
P1 Co1 Fe1 155.22(4)
O37 C37 Co1 177.9(4)
O38 C38 Co1 178.6(4)
C39 Fe1 C41 92.1(2)
C39 Fe1 C40 95.22(19)
C41 Fe1 C40 99.8(2)
C39 Fe1 C12 97.39(17)
C41 Fe1 C12 103.40(19)
C40 Fe1 C12 153.06(19)
C39 Fe1 C11 131.68(18)
C41 Fe1 C11 114.70(18)
C40 Fe1 C11 116.92(18)
C12 Fe1 C11 39.66(16)
C39 Fe1 C1 169.15(17)
C41 Fe1 C1 95.30(17)
C40 Fe1 C1 91.36(16)
C12 Fe1 C1 73.17(15)
C11 Fe1 C1 37.56(15)
C39 Fe1 Co1 89.81(14)
C41 Fe1 Co1 154.06(14)
C40 Fe1 Co1 105.77(15)
C12 Fe1 Co1 50.75(13)
C11 Fe1 Co1 48.82(12)
C1 Fe1 Co1 80.09(10)
O39 C39 Fe1 178.4(4)
O40 C40 Fe1 178.8(4)
O41 C41 Fe1 176.9(4)
C52 C42 C51 121.1(4)
C52 C42 C43 122.9(4)
C51 C42 C43 111.3(3)
C52 C42 Fe2 58.1(2)
C51 C42 Fe2 115.1(3)
C43 C42 Fe2 117.5(3)
C47 C43 C42 108.6(4)
C47 C43 C44 116.0(4)
C42 C43 C44 116.9(4)
C47 C43 H43 104.6
C42 C43 H43 104.6
C44 C43 H43 104.6
C45 C44 C46 111.2(5)
C45 C44 C43 114.5(4)
C46 C44 C43 108.1(4)
C45 C44 H44 107.6
C46 C44 H44 107.6
C43 C44 H44 107.6
C44 C45 H45A 109.5
C44 C45 H45B 109.5
H45A C45 H45B 109.5
C44 C45 H45C 109.5
H45A C45 H45C 109.5
H45B C45 H45C 109.5
C44 C46 H46A 109.5
C44 C46 H46B 109.5
H46A C46 H46B 109.5
C44 C46 H46C 109.5
H46A C46 H46C 109.5
H46B C46 H46C 109.5
C48 C47 C43 110.7(4)
C48 C47 H47A 109.5
C43 C47 H47A 109.5
C48 C47 H47B 109.5
C43 C47 H47B 109.5
H47A C47 H47B 108.1
C49 C48 C47 112.3(4)
C49 C48 H48A 109.2
C47 C48 H48A 109.2
C49 C48 H48B 109.2
C47 C48 H48B 109.2
H48A C48 H48B 107.9
C50 C49 C48 110.1(4)
C50 C49 C51 112.7(4)
C48 C49 C51 110.2(4)
C50 C49 H49 107.9
C48 C49 H49 107.9
C51 C49 H49 107.9
C49 C50 H50A 109.5
C49 C50 H50B 109.5
H50A C50 H50B 109.5
C49 C50 H50C 109.5
H50A C50 H50C 109.5
H50B C50 H50C 109.5
C42 C51 C49 114.4(3)
C42 C51 H51A 108.7
C49 C51 H51A 108.7
C42 C51 H51B 108.7
C49 C51 H51B 108.7
H51A C51 H51B 107.6
C53 C52 C42 139.4(4)
C53 C52 Co2 72.7(3)
C42 C52 Co2 135.2(3)
C53 C52 Fe2 69.6(2)
C42 C52 Fe2 85.5(3)
Co2 C52 Fe2 79.90(15)
C52 C53 C54 145.3(4)
C52 C53 Co2 67.1(2)
C54 C53 Co2 132.6(3)
C52 C53 Fe2 71.2(2)
C54 C53 Fe2 133.5(3)
Co2 C53 Fe2 78.72(15)
C55 C54 C59 118.2(4)
C55 C54 C53 122.0(4)
C59 C54 C53 119.8(4)
C54 C55 C56 122.1(4)
C54 C55 H55 119.0
C56 C55 H55 119.0
C57 C56 C55 119.0(5)
C57 C56 H56 120.5
C55 C56 H56 120.5
C56 C57 C58 120.5(4)
C56 C57 H57 119.8
C58 C57 H57 119.8
C57 C58 C59 120.9(5)
C57 C58 H58 119.5
C59 C58 H58 119.5
C58 C59 C54 119.3(5)
C58 C59 H59 120.3
C54 C59 H59 120.3
C66 P2 C60 102.3(2)
C66 P2 C72 104.0(2)
C60 P2 C72 103.7(2)
C66 P2 Co2 116.38(14)
C60 P2 Co2 119.53(15)
C72 P2 Co2 109.21(14)
C65 C60 C61 118.8(4)
C65 C60 P2 119.5(3)
C61 C60 P2 121.5(3)
C62 C61 C60 119.0(4)
C62 C61 H61 120.5
C60 C61 H61 120.5
C63 C62 C61 122.1(4)
C63 C62 H62 119.0
C61 C62 H62 119.0
C62 C63 C64 119.2(4)
C62 C63 H63 120.4
C64 C63 H63 120.4
C65 C64 C63 119.2(4)
C65 C64 H64 120.4
C63 C64 H64 120.4
C60 C65 C64 121.8(4)
C60 C65 H65 119.1
C64 C65 H65 119.1
C67 C66 C71 119.3(4)
C67 C66 P2 118.8(4)
C71 C66 P2 121.7(3)
C66 C67 C68 119.9(4)
C66 C67 H67 120.0
C68 C67 H67 120.0
C69 C68 C67 120.2(4)
C69 C68 H68 119.9
C67 C68 H68 119.9
C68 C69 C70 120.5(4)
C68 C69 H69 119.8
C70 C69 H69 119.8
C69 C70 C71 120.0(4)
C69 C70 H70 120.0
C71 C70 H70 120.0
C70 C71 C66 120.1(4)
C70 C71 H71 120.0
C66 C71 H71 120.0
C77 C72 C73 119.2(4)
C77 C72 P2 122.9(4)
C73 C72 P2 117.6(3)
C74 C73 C72 120.3(4)
C74 C73 H73 119.9
C72 C73 H73 119.9
C75 C74 C73 120.4(5)
C75 C74 H74 119.8
C73 C74 H74 119.8
C76 C75 C74 119.7(5)
C76 C75 H75 120.2
C74 C75 H75 120.2
C75 C76 C77 120.7(5)
C75 C76 H76 119.6
C77 C76 H76 119.6
C72 C77 C76 119.7(5)
C72 C77 H77 120.2
C76 C77 H77 120.2
C78 Co2 C79 101.10(19)
C78 Co2 C52 108.15(18)
C79 Co2 C52 143.95(19)
C78 Co2 C53 141.80(18)
C79 Co2 C53 104.07(19)
C52 Co2 C53 40.27(17)
C78 Co2 P2 97.92(15)
C79 Co2 P2 95.66(14)
C52 Co2 P2 100.59(13)
C53 Co2 P2 107.58(12)
C78 Co2 Fe2 94.76(14)
C79 Co2 Fe2 106.11(14)
C52 Co2 Fe2 51.74(13)
C53 Co2 Fe2 50.79(12)
P2 Co2 Fe2 152.14(4)
O78 C78 Co2 176.6(4)
O79 C79 Co2 179.2(4)
C81 Fe2 C80 94.0(2)
C81 Fe2 C82 94.12(19)
C80 Fe2 C82 101.3(2)
C81 Fe2 C53 93.98(19)
C80 Fe2 C53 103.06(19)
C82 Fe2 C53 153.70(19)
C81 Fe2 C52 128.04(19)
C80 Fe2 C52 113.82(19)
C82 Fe2 C52 119.87(18)
C53 Fe2 C52 39.21(17)
C81 Fe2 C42 164.31(17)
C80 Fe2 C42 96.01(17)
C82 Fe2 C42 95.68(17)
C53 Fe2 C42 72.03(16)
C52 Fe2 C42 36.35(15)
C81 Fe2 Co2 87.69(15)
C80 Fe2 Co2 153.53(14)
C82 Fe2 Co2 104.94(14)
C53 Fe2 Co2 50.50(12)
C52 Fe2 Co2 48.36(12)
C42 Fe2 Co2 77.97(10)
O80 C80 Fe2 174.4(4)
O81 C81 Fe2 177.5(4)
O82 C82 Fe2 174.6(4)

loop_
_geom_bond_atom_site_label_1
_geom_bond_atom_site_label_2
_geom_bond_distance
C1 C11 1.404(5)
C1 C10 1.516(5)
C1 C2 1.541(5)
C1 Fe1 2.277(4)
C2 C6 1.538(5)
C2 C3 1.540(5)
C2 H2 1.0000
C3 C5 1.534(6)
C3 C4 1.541(6)
C3 H3 1.0000
C4 H4A 0.9800
C4 H4B 0.9800
C4 H4C 0.9800
C5 H5A 0.9800
C5 H5B 0.9800
C5 H5C 0.9800
C6 C7 1.518(6)
C6 H6A 0.9900
C6 H6B 0.9900
C7 C8 1.511(6)
C7 H7A 0.9900
C7 H7B 0.9900
C8 C10 1.509(5)
C8 C9 1.542(6)
C8 H8 1.0000
C9 H9A 0.9800
C9 H9B 0.9800
C9 H9C 0.9800
C10 H10A 0.9900
C10 H10B 0.9900
C11 C12 1.362(6)
C11 Co1 1.935(4)
C11 Fe1 2.014(4)
C12 C13 1.470(6)
C12 Co1 1.999(4)
C12 Fe1 2.001(4)
C13 C14 1.387(6)
C13 C18 1.401(6)
C14 C15 1.369(6)
C14 H14 0.9500
C15 C16 1.379(8)
C15 H15 0.9500
C16 C17 1.376(8)
C16 H16 0.9500
C17 C18 1.376(6)
C17 H17 0.9500
C18 H18 0.9500
P1 C31 1.829(4)
P1 C19 1.831(4)
P1 C25 1.838(4)
P1 Co1 2.2414(12)
C19 C24 1.388(6)
C19 C20 1.392(6)
C20 C21 1.381(6)
C20 H20 0.9500
C21 C22 1.384(6)
C21 H21 0.9500
C22 C23 1.368(7)
C22 H22 0.9500
C23 C24 1.392(6)
C23 H23 0.9500
C24 H24 0.9500
C25 C30 1.380(7)
C25 C26 1.391(6)
C26 C27 1.377(6)
C26 H26 0.9500
C27 C28 1.390(8)
C27 H27 0.9500
C28 C29 1.356(8)
C28 H28 0.9500
C29 C30 1.378(6)
C29 H29 0.9500
C30 H30 0.9500
C31 C36 1.382(6)
C31 C32 1.413(6)
C32 C33 1.383(7)
C32 H32 0.9500
C33 C34 1.382(7)
C33 H33 0.9500
C34 C35 1.374(8)
C34 H34 0.9500
C35 C36 1.391(7)
C35 H35 0.9500
C36 H36 0.9500
Co1 C37 1.795(4)
Co1 C38 1.804(5)
Co1 Fe1 2.5293(8)
C37 O37 1.136(5)
C38 O38 1.135(5)
Fe1 C39 1.767(4)
Fe1 C41 1.788(5)
Fe1 C40 1.806(4)
C39 O39 1.144(5)
C40 O40 1.147(5)
C41 O41 1.139(5)
C42 C52 1.403(6)
C42 C51 1.503(5)
C42 C43 1.542(6)
C42 Fe2 2.360(4)
C43 C47 1.532(6)
C43 C44 1.545(6)
C43 H43 1.0000
C44 C45 1.527(8)
C44 C46 1.538(8)
C44 H44 1.0000
C45 H45A 0.9800
C45 H45B 0.9800
C45 H45C 0.9800
C46 H46A 0.9800
C46 H46B 0.9800
C46 H46C 0.9800
C47 C48 1.526(6)
C47 H47A 0.9900
C47 H47B 0.9900
C48 C49 1.522(6)
C48 H48A 0.9900
C48 H48B 0.9900
C49 C50 1.512(6)
C49 C51 1.527(5)
C49 H49 1.0000
C50 H50A 0.9800
C50 H50B 0.9800
C50 H50C 0.9800
C51 H51A 0.9900
C51 H51B 0.9900
C52 C53 1.343(6)
C52 Co2 1.914(4)
C52 Fe2 2.011(4)
C53 C54 1.478(6)
C53 Co2 1.984(4)
C53 Fe2 1.992(4)
C54 C55 1.356(6)
C54 C59 1.409(6)
C55 C56 1.402(6)
C55 H55 0.9500
C56 C57 1.356(7)
C56 H56 0.9500
C57 C58 1.365(7)
C57 H57 0.9500
C58 C59 1.389(6)
C58 H58 0.9500
C59 H59 0.9500
P2 C66 1.818(4)
P2 C60 1.827(4)
P2 C72 1.838(5)
P2 Co2 2.2407(12)
C60 C65 1.385(6)
C60 C61 1.403(6)
C61 C62 1.392(6)
C61 H61 0.9500
C62 C63 1.366(7)
C62 H62 0.9500
C63 C64 1.402(7)
C63 H63 0.9500
C64 C65 1.386(6)
C64 H64 0.9500
C65 H65 0.9500
C66 C67 1.381(6)
C66 C71 1.402(6)
C67 C68 1.404(6)
C67 H67 0.9500
C68 C69 1.366(7)
C68 H68 0.9500
C69 C70 1.381(7)
C69 H69 0.9500
C70 C71 1.387(6)
C70 H70 0.9500
C71 H71 0.9500
C72 C77 1.382(6)
C72 C73 1.383(6)
C73 C74 1.380(7)
C73 H73 0.9500
C74 C75 1.370(7)
C74 H74 0.9500
C75 C76 1.364(8)
C75 H75 0.9500
C76 C77 1.388(7)
C76 H76 0.9500
C77 H77 0.9500
Co2 C78 1.783(4)
Co2 C79 1.802(4)
Co2 Fe2 2.5213(8)
C78 O78 1.149(5)
C79 O79 1.135(5)
Fe2 C81 1.759(5)
Fe2 C80 1.789(5)
Fe2 C82 1.810(4)
C80 O80 1.140(6)
C81 O81 1.142(5)
C82 O82 1.137(5)

loop_
_geom_torsion_atom_site_label_1
_geom_torsion_atom_site_label_2
_geom_torsion_atom_site_label_3
_geom_torsion_atom_site_label_4
_geom_torsion
C11 C1 C2 C6 -108.8(4)
C10 C1 C2 C6 50.2(4)
Fe1 C1 C2 C6 179.7(2)
C11 C1 C2 C3 17.6(6)
C10 C1 C2 C3 176.7(3)
Fe1 C1 C2 C3 -53.9(4)
C6 C2 C3 C5 39.6(5)
C1 C2 C3 C5 -85.7(5)
C6 C2 C3 C4 -83.2(4)
C1 C2 C3 C4 151.5(4)
C3 C2 C6 C7 174.6(3)
C1 C2 C6 C7 -55.3(4)
C2 C6 C7 C8 58.9(5)
C6 C7 C8 C10 -55.3(4)
C6 C7 C8 C9 -177.6(3)
C7 C8 C10 C1 54.7(4)
C9 C8 C10 C1 178.1(3)
C11 C1 C10 C8 106.1(4)
C2 C1 C10 C8 -53.0(4)
Fe1 C1 C10 C8 174.1(3)
C10 C1 C11 C12 146.6(5)
C2 C1 C11 C12 -56.6(7)
Fe1 C1 C11 C12 49.2(4)
C10 C1 C11 Co1 31.8(6)
C2 C1 C11 Co1 -171.3(3)
Fe1 C1 C11 Co1 -65.6(3)
C10 C1 C11 Fe1 97.4(3)
C2 C1 C11 Fe1 -105.8(3)
C1 C11 C12 C13 90.4(8)
Co1 C11 C12 C13 -131.5(7)
Fe1 C11 C12 C13 143.3(7)
C1 C11 C12 Co1 -138.2(5)
Fe1 C11 C12 Co1 -85.24(11)
C1 C11 C12 Fe1 -53.0(5)
Co1 C11 C12 Fe1 85.24(11)
C11 C12 C13 C14 -147.2(6)
Co1 C12 C13 C14 100.1(5)
Fe1 C12 C13 C14 -19.0(6)
C11 C12 C13 C18 33.0(9)
Co1 C12 C13 C18 -79.7(5)
Fe1 C12 C13 C18 161.2(3)
C18 C13 C14 C15 0.2(7)
C12 C13 C14 C15 -179.6(4)
C13 C14 C15 C16 0.3(8)
C14 C15 C16 C17 -1.2(8)
C15 C16 C17 C18 1.6(7)
C16 C17 C18 C13 -1.2(7)
C14 C13 C18 C17 0.3(6)
C12 C13 C18 C17 -179.9(4)
C31 P1 C19 C24 -88.1(4)
C25 P1 C19 C24 165.3(4)
Co1 P1 C19 C24 35.4(4)
C31 P1 C19 C20 91.0(4)
C25 P1 C19 C20 -15.6(4)
Co1 P1 C19 C20 -145.5(3)
C24 C19 C20 C21 0.0(6)
P1 C19 C20 C21 -179.1(3)
C19 C20 C21 C22 -0.4(7)
C20 C21 C22 C23 0.1(7)
C21 C22 C23 C24 0.5(7)
C20 C19 C24 C23 0.6(6)
P1 C19 C24 C23 179.7(4)
C22 C23 C24 C19 -0.8(7)
C31 P1 C25 C30 -20.0(4)
C19 P1 C25 C30 86.7(4)
Co1 P1 C25 C30 -140.9(3)
C31 P1 C25 C26 166.3(3)
C19 P1 C25 C26 -87.0(3)
Co1 P1 C25 C26 45.5(4)
C30 C25 C26 C27 -0.1(6)
P1 C25 C26 C27 173.7(3)
C25 C26 C27 C28 0.9(7)
C26 C27 C28 C29 -0.4(7)
C27 C28 C29 C30 -0.9(7)
C28 C29 C30 C25 1.7(7)
C26 C25 C30 C29 -1.2(6)
P1 C25 C30 C29 -174.8(3)
C19 P1 C31 C36 16.7(4)
C25 P1 C31 C36 122.1(4)
Co1 P1 C31 C36 -113.2(4)
C19 P1 C31 C32 -167.8(3)
C25 P1 C31 C32 -62.4(4)
Co1 P1 C31 C32 62.4(4)
C36 C31 C32 C33 0.7(7)
P1 C31 C32 C33 -175.0(4)
C31 C32 C33 C34 1.2(8)
C32 C33 C34 C35 -2.1(9)
C33 C34 C35 C36 1.0(9)
C32 C31 C36 C35 -1.8(8)
P1 C31 C36 C35 173.7(4)
C34 C35 C36 C31 1.0(9)
C12 C11 Co1 C37 -24.5(4)
C1 C11 Co1 C37 113.5(4)
Fe1 C11 Co1 C37 47.3(3)
C12 C11 Co1 C38 -161.8(3)
C1 C11 Co1 C38 -23.8(5)
Fe1 C11 Co1 C38 -90.06(17)
C1 C11 Co1 C12 138.0(5)
Fe1 C11 Co1 C12 71.8(2)
C12 C11 Co1 P1 95.0(2)
C1 C11 Co1 P1 -126.9(4)
Fe1 C11 Co1 P1 166.81(7)
C12 C11 Co1 Fe1 -71.8(2)
C1 C11 Co1 Fe1 66.2(4)
C11 C12 Co1 C37 165.2(3)
C13 C12 Co1 C37 -48.8(4)
Fe1 C12 Co1 C37 91.51(17)
C11 C12 Co1 C38 30.2(4)
C13 C12 Co1 C38 176.2(3)
Fe1 C12 Co1 C38 -43.5(3)
C13 C12 Co1 C11 146.0(5)
Fe1 C12 Co1 C11 -73.7(2)
C11 C12 Co1 P1 -97.2(2)
C13 C12 Co1 P1 48.8(4)
Fe1 C12 Co1 P1 -170.92(7)
C11 C12 Co1 Fe1 73.7(2)
C13 C12 Co1 Fe1 -140.3(4)
C31 P1 Co1 C37 -96.1(2)
C19 P1 Co1 C37 143.9(2)
C25 P1 Co1 C37 20.8(2)
C31 P1 Co1 C38 5.7(2)
C19 P1 Co1 C38 -114.3(2)
C25 P1 Co1 C38 122.6(2)
C31 P1 Co1 C11 115.0(2)
C19 P1 Co1 C11 -5.04(19)
C25 P1 Co1 C11 -128.14(19)
C31 P1 Co1 C12 157.15(19)
C19 P1 Co1 C12 37.15(19)
C25 P1 Co1 C12 -85.9(2)
C31 P1 Co1 Fe1 140.19(16)
C19 P1 Co1 Fe1 20.19(18)
C25 P1 Co1 Fe1 -102.90(17)
C11 C12 Fe1 C39 -153.4(3)
C13 C12 Fe1 C39 54.4(4)
Co1 C12 Fe1 C39 -83.66(18)
C11 C12 Fe1 C41 112.7(3)
C13 C12 Fe1 C41 -39.5(4)
Co1 C12 Fe1 C41 -177.59(16)
C11 C12 Fe1 C40 -36.1(5)
C13 C12 Fe1 C40 171.6(4)
Co1 C12 Fe1 C40 33.6(4)
C13 C12 Fe1 C11 -152.2(5)
Co1 C12 Fe1 C11 69.7(2)
C11 C12 Fe1 C1 21.1(2)
C13 C12 Fe1 C1 -131.1(4)
Co1 C12 Fe1 C1 90.86(14)
C11 C12 Fe1 Co1 -69.7(2)
C13 C12 Fe1 Co1 138.1(4)
C12 C11 Fe1 C39 36.5(4)
C1 C11 Fe1 C39 -178.0(2)
Co1 C11 Fe1 C39 -38.3(3)
C12 C11 Fe1 C41 -81.1(3)
C1 C11 Fe1 C41 64.4(3)
Co1 C11 Fe1 C41 -155.88(17)
C12 C11 Fe1 C40 162.6(3)
C1 C11 Fe1 C40 -51.9(3)
Co1 C11 Fe1 C40 87.8(2)
C1 C11 Fe1 C12 145.5(4)
Co1 C11 Fe1 C12 -74.8(2)
C12 C11 Fe1 C1 -145.5(4)
Co1 C11 Fe1 C1 139.7(3)
C12 C11 Fe1 Co1 74.8(2)
C1 C11 Fe1 Co1 -139.7(3)
C11 C1 Fe1 C39 8.0(10)
C10 C1 Fe1 C39 -108.2(9)
C2 C1 Fe1 C39 122.0(9)
C11 C1 Fe1 C41 -124.6(3)
C10 C1 Fe1 C41 119.2(3)
C2 C1 Fe1 C41 -10.7(3)
C11 C1 Fe1 C40 135.4(3)
C10 C1 Fe1 C40 19.2(3)
C2 C1 Fe1 C40 -110.7(3)
C11 C1 Fe1 C12 -22.2(3)
C10 C1 Fe1 C12 -138.4(3)
C2 C1 Fe1 C12 91.8(3)
C10 C1 Fe1 C11 -116.2(4)
C2 C1 Fe1 C11 113.9(4)
C11 C1 Fe1 Co1 29.6(2)
C10 C1 Fe1 Co1 -86.6(2)
C2 C1 Fe1 Co1 143.6(3)
C37 Co1 Fe1 C39 -1.27(18)
C38 Co1 Fe1 C39 -104.92(19)
C11 Co1 Fe1 C39 152.4(2)
C12 Co1 Fe1 C39 99.7(2)
P1 Co1 Fe1 C39 120.96(16)
C37 Co1 Fe1 C41 -95.6(4)
C38 Co1 Fe1 C41 160.7(4)
C11 Co1 Fe1 C41 58.1(4)
C12 Co1 Fe1 C41 5.4(4)
P1 Co1 Fe1 C41 26.6(3)
C37 Co1 Fe1 C40 94.09(19)
C38 Co1 Fe1 C40 -9.55(18)
C11 Co1 Fe1 C40 -112.2(2)
C12 Co1 Fe1 C40 -164.9(2)
P1 Co1 Fe1 C40 -143.67(16)
C37 Co1 Fe1 C12 -101.0(2)
C38 Co1 Fe1 C12 155.36(19)
C11 Co1 Fe1 C12 52.7(2)
P1 Co1 Fe1 C12 21.24(17)
C37 Co1 Fe1 C11 -153.7(2)
C38 Co1 Fe1 C11 102.7(2)
C12 Co1 Fe1 C11 -52.7(2)
P1 Co1 Fe1 C11 -31.46(17)
C37 Co1 Fe1 C1 -177.30(16)
C38 Co1 Fe1 C1 79.06(16)
C11 Co1 Fe1 C1 -23.60(18)
C12 Co1 Fe1 C1 -76.30(17)
P1 Co1 Fe1 C1 -55.06(13)
C52 C42 C43 C47 -147.4(4)
C51 C42 C43 C47 56.6(5)
Fe2 C42 C43 C47 -79.2(4)
C52 C42 C43 C44 -13.7(6)
C51 C42 C43 C44 -169.7(4)
Fe2 C42 C43 C44 54.5(5)
C47 C43 C44 C45 -23.3(6)
C42 C43 C44 C45 -153.6(5)
C47 C43 C44 C46 -147.8(4)
C42 C43 C44 C46 81.9(5)
C42 C43 C47 C48 -58.9(5)
C44 C43 C47 C48 167.0(4)
C43 C47 C48 C49 58.3(5)
C47 C48 C49 C50 -177.2(4)
C47 C48 C49 C51 -52.3(5)
C52 C42 C51 C49 149.4(4)
C43 C42 C51 C49 -54.1(5)
Fe2 C42 C51 C49 82.9(4)
C50 C49 C51 C42 174.3(4)
C48 C49 C51 C42 50.9(5)
C51 C42 C52 C53 -153.1(5)
C43 C42 C52 C53 53.2(8)
Fe2 C42 C52 C53 -51.1(5)
C51 C42 C52 Co2 -31.3(6)
C43 C42 C52 Co2 175.0(3)
Fe2 C42 C52 Co2 70.8(4)
C51 C42 C52 Fe2 -102.1(4)
C43 C42 C52 Fe2 104.3(4)
C42 C52 C53 C54 -85.9(9)
Co2 C52 C53 C54 132.9(7)
Fe2 C52 C53 C54 -141.7(7)
C42 C52 C53 Co2 141.2(6)
Fe2 C52 C53 Co2 85.41(12)
C42 C52 C53 Fe2 55.8(5)
Co2 C52 C53 Fe2 -85.41(12)
C52 C53 C54 C55 140.6(6)
Co2 C53 C54 C55 -105.9(5)
Fe2 C53 C54 C55 14.6(7)
C52 C53 C54 C59 -38.6(9)
Co2 C53 C54 C59 74.9(6)
Fe2 C53 C54 C59 -164.6(4)
C59 C54 C55 C56 -0.7(7)
C53 C54 C55 C56 -180.0(4)
C54 C55 C56 C57 -0.2(7)
C55 C56 C57 C58 0.5(7)
C56 C57 C58 C59 0.2(8)
C57 C58 C59 C54 -1.2(8)
C55 C54 C59 C58 1.4(7)
C53 C54 C59 C58 -179.3(5)
C66 P2 C60 C65 -175.8(4)
C72 P2 C60 C65 76.3(4)
Co2 P2 C60 C65 -45.6(4)
C66 P2 C60 C61 9.6(4)
C72 P2 C60 C61 -98.3(4)
Co2 P2 C60 C61 139.8(3)
C65 C60 C61 C62 2.7(7)
P2 C60 C61 C62 177.3(3)
C60 C61 C62 C63 -0.8(7)
C61 C62 C63 C64 -1.7(8)
C62 C63 C64 C65 2.2(8)
C61 C60 C65 C64 -2.2(7)
P2 C60 C65 C64 -177.0(4)
C63 C64 C65 C60 -0.2(8)
C60 P2 C66 C67 88.9(4)
C72 P2 C66 C67 -163.3(3)
Co2 P2 C66 C67 -43.2(4)
C60 P2 C66 C71 -85.5(4)
C72 P2 C66 C71 22.3(4)
Co2 P2 C66 C71 142.4(3)
C71 C66 C67 C68 1.7(6)
P2 C66 C67 C68 -172.9(3)
C66 C67 C68 C69 -1.1(7)
C67 C68 C69 C70 -1.3(7)
C68 C69 C70 C71 3.1(7)
C69 C70 C71 C66 -2.5(7)
C67 C66 C71 C70 0.2(6)
P2 C66 C71 C70 174.5(3)
C66 P2 C72 C77 -125.4(4)
C60 P2 C72 C77 -18.7(5)
Co2 P2 C72 C77 109.8(4)
C66 P2 C72 C73 61.3(4)
C60 P2 C72 C73 168.0(4)
Co2 P2 C72 C73 -63.5(4)
C77 C72 C73 C74 -0.3(7)
P2 C72 C73 C74 173.3(4)
C72 C73 C74 C75 -1.6(7)
C73 C74 C75 C76 3.0(8)
C74 C75 C76 C77 -2.5(9)
C73 C72 C77 C76 0.8(7)
P2 C72 C77 C76 -172.4(4)
C75 C76 C77 C72 0.6(8)
C53 C52 Co2 C78 153.2(3)
C42 C52 Co2 C78 8.5(5)
Fe2 C52 Co2 C78 81.53(19)
C53 C52 Co2 C79 10.6(4)
C42 C52 Co2 C79 -134.1(4)
Fe2 C52 Co2 C79 -61.1(3)
C42 C52 Co2 C53 -144.6(6)
Fe2 C52 Co2 C53 -71.7(2)
C53 C52 Co2 P2 -104.8(2)
C42 C52 Co2 P2 110.6(4)
Fe2 C52 Co2 P2 -176.42(8)
C53 C52 Co2 Fe2 71.7(2)
C42 C52 Co2 Fe2 -73.0(4)
C52 C53 Co2 C78 -43.9(4)
C54 C53 Co2 C78 170.7(4)
Fe2 C53 Co2 C78 30.3(3)
C52 C53 Co2 C79 -173.6(3)
C54 C53 Co2 C79 40.9(4)
Fe2 C53 Co2 C79 -99.48(17)
C54 C53 Co2 C52 -145.4(5)
Fe2 C53 Co2 C52 74.1(2)
C52 C53 Co2 P2 85.7(2)
C54 C53 Co2 P2 -59.8(4)
Fe2 C53 Co2 P2 159.79(7)
C52 C53 Co2 Fe2 -74.1(2)
C54 C53 Co2 Fe2 140.4(5)
C66 P2 Co2 C78 -123.1(2)
C60 P2 Co2 C78 113.3(2)
C72 P2 Co2 C78 -5.8(2)
C66 P2 Co2 C79 -21.0(2)
C60 P2 Co2 C79 -144.6(2)
C72 P2 Co2 C79 96.3(2)
C66 P2 Co2 C52 126.7(2)
C60 P2 Co2 C52 3.1(2)
C72 P2 Co2 C52 -116.0(2)
C66 P2 Co2 C53 85.7(2)
C60 P2 Co2 C53 -37.9(2)
C72 P2 Co2 C53 -157.00(19)
C66 P2 Co2 Fe2 120.66(17)
C60 P2 Co2 Fe2 -2.97(19)
C72 P2 Co2 Fe2 -122.06(16)
C52 C53 Fe2 C81 153.1(3)
C54 C53 Fe2 C81 -56.0(4)
Co2 C53 Fe2 C81 83.70(18)
C52 C53 Fe2 C80 -111.8(3)
C54 C53 Fe2 C80 39.1(4)
Co2 C53 Fe2 C80 178.78(16)
C52 C53 Fe2 C82 45.4(5)
C54 C53 Fe2 C82 -163.7(4)
Co2 C53 Fe2 C82 -24.0(5)
C54 C53 Fe2 C52 150.9(6)
Co2 C53 Fe2 C52 -69.4(2)
C52 C53 Fe2 C42 -19.6(2)
C54 C53 Fe2 C42 131.2(4)
Co2 C53 Fe2 C42 -89.05(15)
C52 C53 Fe2 Co2 69.4(2)
C54 C53 Fe2 Co2 -139.7(5)
C53 C52 Fe2 C81 -35.0(3)
C42 C52 Fe2 C81 177.7(3)
Co2 C52 Fe2 C81 40.2(3)
C53 C52 Fe2 C80 81.3(3)
C42 C52 Fe2 C80 -66.0(3)
Co2 C52 Fe2 C80 156.47(16)
C53 C52 Fe2 C82 -158.6(3)
C42 C52 Fe2 C82 54.0(3)
Co2 C52 Fe2 C82 -83.5(2)
C42 C52 Fe2 C53 -147.4(4)
Co2 C52 Fe2 C53 75.1(2)
C53 C52 Fe2 C42 147.4(4)
Co2 C52 Fe2 C42 -137.5(3)
C53 C52 Fe2 Co2 -75.1(2)
C42 C52 Fe2 Co2 137.5(3)
C52 C42 Fe2 C81 -6.7(7)
C51 C42 Fe2 C81 105.6(6)
C43 C42 Fe2 C81 -120.2(6)
C52 C42 Fe2 C80 122.8(3)
C51 C42 Fe2 C80 -124.8(3)
C43 C42 Fe2 C80 9.4(3)
C52 C42 Fe2 C82 -135.2(3)
C51 C42 Fe2 C82 -22.8(3)
C43 C42 Fe2 C82 111.4(3)
C52 C42 Fe2 C53 21.0(3)
C51 C42 Fe2 C53 133.4(3)
C43 C42 Fe2 C53 -92.4(3)
C51 C42 Fe2 C52 112.4(4)
C43 C42 Fe2 C52 -113.4(4)
C52 C42 Fe2 Co2 -31.1(2)
C51 C42 Fe2 Co2 81.3(3)
C43 C42 Fe2 Co2 -144.5(3)
C78 Co2 Fe2 C81 101.14(19)
C79 Co2 Fe2 C81 -1.87(19)
C52 Co2 Fe2 C81 -149.4(2)
C53 Co2 Fe2 C81 -97.1(2)
P2 Co2 Fe2 C81 -141.89(15)
C78 Co2 Fe2 C80 -164.4(3)
C79 Co2 Fe2 C80 92.6(3)
C52 Co2 Fe2 C80 -55.0(4)
C53 Co2 Fe2 C80 -2.7(3)
P2 Co2 Fe2 C80 -47.5(3)
C78 Co2 Fe2 C82 7.49(19)
C79 Co2 Fe2 C82 -95.5(2)
C52 Co2 Fe2 C82 116.9(2)
C53 Co2 Fe2 C82 169.3(2)
P2 Co2 Fe2 C82 124.46(16)
C78 Co2 Fe2 C53 -161.8(2)
C79 Co2 Fe2 C53 95.2(2)
C52 Co2 Fe2 C53 -52.4(2)
P2 Co2 Fe2 C53 -44.81(17)
C78 Co2 Fe2 C52 -109.4(2)
C79 Co2 Fe2 C52 147.6(2)
C53 Co2 Fe2 C52 52.4(2)
P2 Co2 Fe2 C52 7.55(17)
C78 Co2 Fe2 C42 -85.26(16)
C79 Co2 Fe2 C42 171.73(17)
C52 Co2 Fe2 C42 24.16(19)
C53 Co2 Fe2 C42 76.52(18)
P2 Co2 Fe2 C42 31.71(13)
